data_4083315
loop_
_publ_author_name
'Wang, Jinjin'
'Liu, Rui'
'Ruan, Wenqing'
'Li, Yan'
'Mondal, Kartik Chandra'
'Roesky, Herbert W.'
'Zhu, Hongping'

_publ_section_title
;
 N--P Bond Cleavage Induced Ring Formation of Cyclosilazanes from
 Reactions of Aryl(phosphanyl)aminotrichlorosilanes with Lithium Alkynyls
;
_journal_issue 11
_journal_name_full Organometallics
_journal_page_first 2696
_journal_paper_doi 10.1021/om401095n
_journal_volume 33
_journal_year 2014
_chemical_formula_sum 'C64 H70 N2 Si2'
_chemical_formula_weight 923.40
_chemical_name_systematic
; 
 ? 
;
_space_group_IT_number 2
_symmetry_cell_setting triclinic
_symmetry_space_group_name_Hall '-P 1'
_symmetry_space_group_name_H-M 'P -1'
_atom_sites_solution_hydrogens geom
_atom_sites_solution_primary direct
_atom_sites_solution_secondary difmap
_audit_creation_method SHELXL-97
_cell_angle_alpha 79.92(3)
_cell_angle_beta 82.41(3)
_cell_angle_gamma 86.82(3)
_cell_formula_units_Z 2
_cell_length_a 12.609(3)
_cell_length_b 13.585(3)
_cell_length_c 16.459(3)
_cell_measurement_temperature 173(2)
_cell_volume 2750.0(11)
_computing_cell_refinement 'rapid auto (rigaku 2004)'
_computing_data_collection 'rapid auto (rigaku 2004)'
_computing_data_reduction 'rapid auto (rigaku 2004)'
_computing_molecular_graphics 'Bruker SHELXTL'
_computing_publication_material 'Bruker SHELXTL'
_computing_structure_refinement 'SHELXL-97 (Sheldrick, 1997)'
_computing_structure_solution 'SHELXS-97 (Sheldrick, 1990)'
_diffrn_ambient_temperature 173(2)
_diffrn_measured_fraction_theta_full 0.995
_diffrn_measured_fraction_theta_max 0.995
_diffrn_measurement_device_type 'rigaku raxis rapid IP area detector'
_diffrn_measurement_method '\w scans'
_diffrn_radiation_monochromator graphite
_diffrn_radiation_source 'rotating anode'
_diffrn_radiation_type MoK\a
_diffrn_radiation_wavelength 0.71073
_diffrn_reflns_av_R_equivalents 0.0581
_diffrn_reflns_av_sigmaI/netI 0.0548
_diffrn_reflns_limit_h_max 15
_diffrn_reflns_limit_h_min -15
_diffrn_reflns_limit_k_max 15
_diffrn_reflns_limit_k_min -16
_diffrn_reflns_limit_l_max 19
_diffrn_reflns_limit_l_min -19
_diffrn_reflns_number 36795
_diffrn_reflns_theta_full 25.35
_diffrn_reflns_theta_max 25.35
_diffrn_reflns_theta_min 3.05
_exptl_absorpt_coefficient_mu 0.105
_exptl_absorpt_correction_T_max 0.9794
_exptl_absorpt_correction_T_min 0.9693
_exptl_absorpt_correction_type 'empirical absorption correction'
_exptl_absorpt_process_details 'ABSCOR by T.Higashi 8 March, 1995'
_exptl_crystal_colour colorless
_exptl_crystal_density_diffrn 1.115
_exptl_crystal_density_meas ?
_exptl_crystal_density_method 'not measured'
_exptl_crystal_description block
_exptl_crystal_F_000 992
_exptl_crystal_size_max 0.30
_exptl_crystal_size_mid 0.25
_exptl_crystal_size_min 0.20
_refine_diff_density_max 0.482
_refine_diff_density_min -0.438
_refine_diff_density_rms 0.064
_refine_ls_extinction_coef 0.014(2)
_refine_ls_extinction_expression Fc^*^=kFc[1+0.001xFc^2^\l^3^/sin(2\q)]^-1/4^
_refine_ls_extinction_method SHELXL
_refine_ls_goodness_of_fit_ref 1.156
_refine_ls_hydrogen_treatment 'refined in a riding mode to the carrier atom'
_refine_ls_matrix_type full
_refine_ls_number_parameters 643
_refine_ls_number_reflns 10017
_refine_ls_number_restraints 744
_refine_ls_restrained_S_all 1.150
_refine_ls_R_factor_all 0.1040
_refine_ls_R_factor_gt 0.0660
_refine_ls_shift/su_max 0.005
_refine_ls_shift/su_mean 0.000
_refine_ls_structure_factor_coef Fsqd
_refine_ls_weighting_details 'calc w=1/[\s^2^(Fo^2^)+(0.1303P)^2^+0.1181P] where P=(Fo^2^+2Fc^2^)/3'
_refine_ls_weighting_scheme calc
_refine_ls_wR_factor_gt 0.1856
_refine_ls_wR_factor_ref 0.2365
_reflns_number_gt 6193
_reflns_number_total 10017
_reflns_threshold_expression >2sigma(I)
_cod_data_source_file om401095n_si_002.cif
_cod_data_source_block compound_8
_cod_depositor_comments
;
The following automatic conversions were performed:

'_symmetry_cell_setting' value 'Triclinic' changed to 'triclinic'
according to
/usr/data/users/saulius/crontab/automatic-downloads/rss-feeds/ACS/lib/dictionaries/cif_core.dic
dictionary named 'cif_core.dic' version 2.4.2 from 2011-04-26.

Automatic conversion script
Id: cif_fix_values 2281 2013-09-26 08:29:07Z andrius 

 Adding full bibliography for 4083311--4083318.cif.

The following automatic conversions were performed:

'_exptl_crystal_density_meas' value 'not measured' was changed to '?'
- the value is perceived as not measured.

Automatic conversion script
Id: cif_fix_values 3008 2015-01-20 13:52:24Z robertas 
;
_cod_original_cell_volume 2749.9(9)
_cod_original_sg_symbol_H-M P-1
_cod_database_code 4083315

loop_
_symmetry_equiv_pos_as_xyz
'x, y, z'
'-x, -y, -z'

loop_
_atom_site_label
_atom_site_type_symbol
_atom_site_fract_x
_atom_site_fract_y
_atom_site_fract_z
_atom_site_U_iso_or_equiv
_atom_site_adp_type
_atom_site_occupancy
_atom_site_symmetry_multiplicity
_atom_site_calc_flag
_atom_site_refinement_flags
_atom_site_disorder_assembly
_atom_site_disorder_group
Si1 Si 0.09288(6) 0.97228(6) 0.01401(5) 0.0394(2) Uani 1 1 d . . .
N1 N -0.03453(18) 0.93312(16) 0.05041(13) 0.0382(5) Uani 1 1 d . . .
C1 C 0.1806(3) 0.8848(2) -0.03576(19) 0.0515(7) Uani 1 1 d U . .
C2 C 0.2376(3) 0.8250(2) -0.0671(2) 0.0577(7) Uani 1 1 d U . .
C3 C 0.3055(3) 0.7495(3) -0.1029(2) 0.0679(8) Uani 1 1 d U B .
H3A H 0.3685 0.7820 -0.1373 0.081 Uiso 1 1 calc R . .
H3B H 0.2652 0.7200 -0.1400 0.081 Uiso 1 1 calc R . .
C4 C 0.3433(3) 0.6668(3) -0.0380(2) 0.0729(9) Uani 1 1 d U . .
H4A H 0.2807 0.6297 -0.0075 0.088 Uiso 1 1 calc R A 1
H4B H 0.3769 0.6969 0.0026 0.088 Uiso 1 1 calc R A 1
C5 C 0.4015(3) 0.5855(3) -0.0743(3) 0.0692(11) Uani 0.623(5) 1 d PGU B 2
C6 C 0.3443(3) 0.5060(3) -0.0868(3) 0.0758(11) Uani 0.623(5) 1 d PGU B 2
H6A H 0.2691 0.5046 -0.0709 0.091 Uiso 0.623(5) 1 calc PR B 2
C7 C 0.3971(4) 0.4287(3) -0.1227(3) 0.0804(12) Uani 0.623(5) 1 d PGU B 2
H7A H 0.3580 0.3743 -0.1313 0.096 Uiso 0.623(5) 1 calc PR B 2
C8 C 0.5071(4) 0.4308(3) -0.1461(3) 0.0797(12) Uani 0.623(5) 1 d PGU B 2
H8A H 0.5432 0.3779 -0.1706 0.096 Uiso 0.623(5) 1 calc PR B 2
C9 C 0.5643(3) 0.5103(3) -0.1335(3) 0.0804(12) Uani 0.623(5) 1 d PGU B 2
H9A H 0.6395 0.5117 -0.1495 0.096 Uiso 0.623(5) 1 calc PR B 2
C10 C 0.5115(3) 0.5876(3) -0.0976(3) 0.0724(11) Uani 0.623(5) 1 d PGU B 2
H10A H 0.5506 0.6419 -0.0891 0.087 Uiso 0.623(5) 1 calc PR B 2
C5A C 0.4235(5) 0.5939(6) -0.0752(5) 0.0708(13) Uani 0.377(5) 1 d PGU B 1
C6A C 0.3932(5) 0.5204(6) -0.1157(5) 0.0739(13) Uani 0.377(5) 1 d PGU B 1
H6AA H 0.3195 0.5114 -0.1180 0.089 Uiso 0.377(5) 1 calc PR B 1
C7A C 0.4707(6) 0.4600(5) -0.1529(5) 0.0787(14) Uani 0.377(5) 1 d PGU B 1
H7AA H 0.4500 0.4097 -0.1807 0.094 Uiso 0.377(5) 1 calc PR B 1
C8A C 0.5785(6) 0.4731(5) -0.1496(5) 0.0790(14) Uani 0.377(5) 1 d PGU B 1
H8AA H 0.6315 0.4318 -0.1751 0.095 Uiso 0.377(5) 1 calc PR B 1
C9A C 0.6088(5) 0.5466(6) -0.1091(5) 0.0755(14) Uiso 0.377(5) 1 d PGU B 1
H9AA H 0.6825 0.5556 -0.1068 0.091 Uiso 0.377(5) 1 calc PR B 1
C10A C 0.5313(6) 0.6070(5) -0.0718(5) 0.0740(15) Uiso 0.377(5) 1 d PGU B 1
H10B H 0.5520 0.6573 -0.0441 0.089 Uiso 0.377(5) 1 calc PR B 1
C11 C 0.1649(2) 1.0094(2) 0.09069(18) 0.0469(7) Uani 1 1 d . . .
C12 C 0.2112(2) 1.0321(2) 0.14371(19) 0.0520(8) Uani 1 1 d . . .
C13 C 0.2675(3) 1.0639(3) 0.2065(2) 0.0584(9) Uani 1 1 d . . .
H13A H 0.2745 1.0069 0.2521 0.070 Uiso 1 1 calc R . .
H13B H 0.2245 1.1177 0.2302 0.070 Uiso 1 1 calc R . .
C14 C 0.3778(3) 1.1017(3) 0.1710(2) 0.0632(9) Uani 1 1 d . . .
H14A H 0.4241 1.0455 0.1544 0.076 Uiso 1 1 calc R . .
H14B H 0.3720 1.1526 0.1206 0.076 Uiso 1 1 calc R . .
C15 C 0.4284(3) 1.1469(3) 0.2330(2) 0.0558(8) Uani 1 1 d . . .
C16 C 0.3893(4) 1.2365(3) 0.2543(2) 0.0755(11) Uani 1 1 d . . .
H16A H 0.3301 1.2691 0.2293 0.091 Uiso 1 1 calc R . .
C17 C 0.4331(4) 1.2803(3) 0.3106(3) 0.0906(14) Uani 1 1 d . . .
H17A H 0.4044 1.3423 0.3244 0.109 Uiso 1 1 calc R . .
C18 C 0.5170(4) 1.2349(4) 0.3462(3) 0.0900(14) Uani 1 1 d . . .
H18A H 0.5474 1.2656 0.3850 0.108 Uiso 1 1 calc R . .
C19 C 0.5593(3) 1.1459(4) 0.3278(2) 0.0828(13) Uani 1 1 d . . .
H19A H 0.6184 1.1146 0.3537 0.099 Uiso 1 1 calc R . .
C20 C 0.5146(3) 1.1007(3) 0.2700(2) 0.0694(10) Uani 1 1 d . . .
H20A H 0.5435 1.0386 0.2566 0.083 Uiso 1 1 calc R . .
C21 C -0.0747(2) 0.8515(2) 0.11275(17) 0.0417(7) Uani 1 1 d . . .
C22 C -0.0970(2) 0.8636(2) 0.19637(18) 0.0449(7) Uani 1 1 d . . .
C23 C -0.1346(3) 0.7835(3) 0.2548(2) 0.0590(9) Uani 1 1 d . . .
H23A H -0.1485 0.7907 0.3116 0.071 Uiso 1 1 calc R . .
C24 C -0.1527(3) 0.6927(3) 0.2323(2) 0.0643(10) Uani 1 1 d . . .
H24A H -0.1799 0.6389 0.2734 0.077 Uiso 1 1 calc R . .
C25 C -0.1311(3) 0.6810(2) 0.1504(2) 0.0599(9) Uani 1 1 d . . .
H25A H -0.1433 0.6186 0.1354 0.072 Uiso 1 1 calc R . .
C26 C -0.0918(3) 0.7589(2) 0.08935(19) 0.0499(8) Uani 1 1 d . . .
C221 C -0.0812(3) 0.9609(2) 0.22496(18) 0.0507(8) Uani 1 1 d . . .
H22A H -0.0492 1.0085 0.1755 0.061 Uiso 1 1 calc R . .
C222 C -0.1884(3) 1.0075(3) 0.2579(2) 0.0665(10) Uani 1 1 d . . .
H22B H -0.2365 1.0167 0.2149 0.100 Uiso 1 1 calc R . .
H22C H -0.1762 1.0725 0.2727 0.100 Uiso 1 1 calc R . .
H22D H -0.2208 0.9630 0.3073 0.100 Uiso 1 1 calc R . .
C223 C -0.0028(3) 0.9475(3) 0.2906(2) 0.0662(10) Uani 1 1 d . . .
H22E H 0.0671 0.9234 0.2666 0.099 Uiso 1 1 calc R . .
H22F H -0.0306 0.8989 0.3389 0.099 Uiso 1 1 calc R . .
H22G H 0.0051 1.0119 0.3079 0.099 Uiso 1 1 calc R . .
C261 C -0.0683(3) 0.7406(2) 0.0004(2) 0.0560(8) Uani 1 1 d . . .
H26A H -0.0395 0.8035 -0.0346 0.067 Uiso 1 1 calc R . .
C262 C -0.1689(3) 0.7165(3) -0.0342(2) 0.0739(11) Uani 1 1 d . . .
H26B H -0.1514 0.7124 -0.0934 0.111 Uiso 1 1 calc R . .
H26C H -0.2239 0.7694 -0.0275 0.111 Uiso 1 1 calc R . .
H26D H -0.1959 0.6523 -0.0039 0.111 Uiso 1 1 calc R . .
C263 C 0.0169(3) 0.6579(3) -0.0075(3) 0.0779(11) Uani 1 1 d . . .
H26E H 0.0799 0.6728 0.0167 0.117 Uiso 1 1 calc R . .
H26F H 0.0373 0.6537 -0.0664 0.117 Uiso 1 1 calc R . .
H26G H -0.0115 0.5940 0.0221 0.117 Uiso 1 1 calc R . .
Si2 Si 1.00960(6) 0.58798(5) 0.46167(5) 0.0362(2) Uani 1 1 d . . .
N2 N 0.93995(17) 0.48465(15) 0.45473(13) 0.0353(5) Uani 1 1 d . . .
C31 C 1.1037(2) 0.6340(2) 0.37298(19) 0.0452(7) Uani 1 1 d . . .
C32 C 1.1623(3) 0.6718(3) 0.3132(2) 0.0564(8) Uani 1 1 d . . .
C33 C 1.2355(3) 0.7185(4) 0.2426(2) 0.0833(13) Uani 1 1 d . . .
H33A H 1.2641 0.6666 0.2093 0.100 Uiso 1 1 calc R . .
H33B H 1.1945 0.7687 0.2068 0.100 Uiso 1 1 calc R . .
C34 C 1.3213(4) 0.7650(4) 0.2633(2) 0.1030(17) Uani 1 1 d . . .
H34A H 1.3542 0.7167 0.3059 0.124 Uiso 1 1 calc R . .
H34B H 1.2912 0.8216 0.2906 0.124 Uiso 1 1 calc R . .
C35 C 1.4107(3) 0.8051(3) 0.1979(2) 0.0604(9) Uani 1 1 d . . .
C36 C 1.5132(3) 0.8088(3) 0.2189(2) 0.0741(11) Uani 1 1 d . . .
H36A H 1.5266 0.7863 0.2747 0.089 Uiso 1 1 calc R . .
C37 C 1.5972(3) 0.8454(3) 0.1583(3) 0.0793(12) Uani 1 1 d . . .
H37A H 1.6676 0.8468 0.1727 0.095 Uiso 1 1 calc R . .
C38 C 1.5769(3) 0.8789(3) 0.0784(3) 0.0727(11) Uani 1 1 d . . .
H38A H 1.6328 0.9057 0.0374 0.087 Uiso 1 1 calc R . .
C39 C 1.4779(3) 0.8740(3) 0.0576(2) 0.0665(10) Uani 1 1 d . . .
H39A H 1.4650 0.8963 0.0016 0.080 Uiso 1 1 calc R . .
C40 C 1.3955(3) 0.8375(3) 0.11575(19) 0.0577(9) Uani 1 1 d . . .
H40A H 1.3264 0.8344 0.0994 0.069 Uiso 1 1 calc R . .
C41 C 0.9278(2) 0.6957(2) 0.48521(17) 0.0427(7) Uani 1 1 d . . .
C42 C 0.8694(3) 0.7657(2) 0.49743(19) 0.0485(7) Uani 1 1 d . . .
C43 C 0.7953(3) 0.8500(2) 0.5098(2) 0.0637(9) Uani 1 1 d . . .
H43A H 0.7631 0.8734 0.4579 0.076 Uiso 1 1 calc R . .
H43B H 0.7367 0.8261 0.5539 0.076 Uiso 1 1 calc R . .
C44 C 0.8438(3) 0.9349(3) 0.5330(3) 0.0690(10) Uani 1 1 d . . .
H44A H 0.9098 0.9515 0.4943 0.083 Uiso 1 1 calc R . .
H44B H 0.8648 0.9146 0.5896 0.083 Uiso 1 1 calc R . .
C45 C 0.7713(3) 1.0281(2) 0.5318(2) 0.0554(8) Uani 1 1 d . . .
C46 C 0.8108(3) 1.1210(3) 0.4989(3) 0.0738(11) Uani 1 1 d . . .
H46A H 0.8842 1.1268 0.4772 0.089 Uiso 1 1 calc R . .
C47 C 0.7456(4) 1.2052(3) 0.4970(3) 0.0806(12) Uani 1 1 d . . .
H47A H 0.7742 1.2687 0.4738 0.097 Uiso 1 1 calc R . .
C48 C 0.6406(4) 1.1989(3) 0.5278(2) 0.0716(11) Uani 1 1 d . . .
H48A H 0.5963 1.2579 0.5270 0.086 Uiso 1 1 calc R . .
C49 C 0.5987(3) 1.1080(3) 0.5599(2) 0.0726(10) Uani 1 1 d . . .
H49A H 0.5248 1.1031 0.5807 0.087 Uiso 1 1 calc R . .
C50 C 0.6645(3) 1.0225(3) 0.5621(2) 0.0661(10) Uani 1 1 d . . .
H50A H 0.6353 0.9592 0.5848 0.079 Uiso 1 1 calc R . .
C51 C 0.8665(2) 0.46497(19) 0.39958(16) 0.0362(6) Uani 1 1 d . . .
C52 C 0.9059(2) 0.4211(2) 0.32993(17) 0.0439(7) Uani 1 1 d . . .
C53 C 0.8321(3) 0.3989(2) 0.2804(2) 0.0560(8) Uani 1 1 d . . .
H53A H 0.8564 0.3681 0.2334 0.067 Uiso 1 1 calc R . .
C54 C 0.7246(3) 0.4207(3) 0.2982(2) 0.0622(9) Uani 1 1 d . . .
H54A H 0.6754 0.4042 0.2640 0.075 Uiso 1 1 calc R . .
C55 C 0.6889(3) 0.4655(2) 0.3642(2) 0.0520(8) Uani 1 1 d . . .
H55A H 0.6146 0.4813 0.3751 0.062 Uiso 1 1 calc R . .
C56 C 0.7580(2) 0.4893(2) 0.41687(18) 0.0421(7) Uani 1 1 d . . .
C521 C 1.0232(2) 0.3969(2) 0.30601(19) 0.0508(8) Uani 1 1 d . . .
H52A H 1.0630 0.4115 0.3510 0.061 Uiso 1 1 calc R . .
C522 C 1.0671(3) 0.4629(3) 0.2258(2) 0.0646(9) Uani 1 1 d . . .
H52B H 1.0553 0.5334 0.2318 0.097 Uiso 1 1 calc R . .
H52C H 1.0303 0.4497 0.1802 0.097 Uiso 1 1 calc R . .
H52D H 1.1440 0.4484 0.2137 0.097 Uiso 1 1 calc R . .
C523 C 1.0442(3) 0.2866(3) 0.2998(2) 0.0688(10) Uani 1 1 d . . .
H52E H 1.0153 0.2453 0.3521 0.103 Uiso 1 1 calc R . .
H52F H 1.1215 0.2730 0.2892 0.103 Uiso 1 1 calc R . .
H52G H 1.0093 0.2707 0.2541 0.103 Uiso 1 1 calc R . .
C561 C 0.7126(2) 0.5416(2) 0.48842(18) 0.0447(7) Uani 1 1 d . . .
H56A H 0.7740 0.5572 0.5162 0.054 Uiso 1 1 calc R . .
C562 C 0.6387(2) 0.4740(2) 0.5531(2) 0.0553(8) Uani 1 1 d . . .
H56B H 0.6783 0.4126 0.5738 0.083 Uiso 1 1 calc R . .
H56C H 0.5778 0.4570 0.5275 0.083 Uiso 1 1 calc R . .
H56D H 0.6127 0.5090 0.5995 0.083 Uiso 1 1 calc R . .
C563 C 0.6548(3) 0.6405(2) 0.4585(2) 0.0574(8) Uani 1 1 d . . .
H56E H 0.7049 0.6845 0.4201 0.086 Uiso 1 1 calc R . .
H56F H 0.6278 0.6726 0.5064 0.086 Uiso 1 1 calc R . .
H56G H 0.5949 0.6277 0.4299 0.086 Uiso 1 1 calc R . .

loop_
_atom_site_aniso_label
_atom_site_aniso_U_11
_atom_site_aniso_U_22
_atom_site_aniso_U_33
_atom_site_aniso_U_23
_atom_site_aniso_U_13
_atom_site_aniso_U_12
Si1 0.0373(5) 0.0441(5) 0.0367(4) -0.0068(3) -0.0050(3) 0.0012(3)
N1 0.0381(14) 0.0400(12) 0.0354(12) -0.0045(10) -0.0034(10) -0.0003(10)
C1 0.0510(16) 0.0527(15) 0.0516(15) -0.0097(13) -0.0108(13) 0.0035(12)
C2 0.0599(17) 0.0558(15) 0.0562(16) -0.0107(13) -0.0055(14) 0.0080(13)
C3 0.0717(19) 0.0610(16) 0.0680(17) -0.0135(14) -0.0012(15) 0.0148(14)
C4 0.0743(19) 0.0656(16) 0.0754(18) -0.0116(14) -0.0046(16) 0.0163(14)
C5 0.072(2) 0.0600(19) 0.074(2) -0.0123(18) -0.006(2) 0.0117(18)
C6 0.077(2) 0.067(2) 0.082(2) -0.0150(19) -0.004(2) 0.0070(18)
C7 0.084(2) 0.068(2) 0.089(2) -0.018(2) -0.008(2) 0.010(2)
C8 0.082(2) 0.068(2) 0.088(2) -0.018(2) -0.011(2) 0.023(2)
C9 0.080(2) 0.073(2) 0.086(2) -0.018(2) 0.000(2) 0.0145(18)
C10 0.071(2) 0.066(2) 0.078(2) -0.0137(19) -0.005(2) 0.0116(19)
C5A 0.072(3) 0.062(2) 0.076(3) -0.013(2) -0.006(2) 0.013(2)
C6A 0.076(2) 0.066(2) 0.078(3) -0.016(2) -0.003(2) 0.009(2)
C7A 0.082(2) 0.070(2) 0.082(3) -0.017(2) -0.005(2) 0.015(2)
C8A 0.082(2) 0.069(3) 0.083(3) -0.016(2) -0.001(2) 0.014(2)
C11 0.0403(18) 0.0510(17) 0.0474(17) -0.0040(14) -0.0050(14) 0.0013(13)
C12 0.0421(18) 0.065(2) 0.0492(18) -0.0095(16) -0.0059(15) -0.0054(15)
C13 0.053(2) 0.080(2) 0.0476(18) -0.0189(17) -0.0082(15) -0.0120(17)
C14 0.055(2) 0.089(3) 0.0495(19) -0.0216(18) -0.0043(16) -0.0174(19)
C15 0.049(2) 0.072(2) 0.0478(18) -0.0140(17) -0.0009(15) -0.0146(17)
C16 0.086(3) 0.076(3) 0.068(2) -0.021(2) -0.009(2) -0.007(2)
C17 0.122(4) 0.082(3) 0.076(3) -0.027(2) -0.017(3) -0.015(3)
C18 0.092(4) 0.118(4) 0.069(3) -0.028(3) -0.009(2) -0.044(3)
C19 0.056(2) 0.134(4) 0.062(2) -0.015(3) -0.0108(19) -0.029(3)
C20 0.050(2) 0.094(3) 0.065(2) -0.017(2) 0.0019(18) -0.013(2)
C21 0.0386(17) 0.0447(16) 0.0421(16) -0.0075(13) -0.0064(12) -0.0003(13)
C22 0.0422(18) 0.0473(17) 0.0440(16) -0.0041(14) -0.0055(13) -0.0030(13)
C23 0.065(2) 0.066(2) 0.0416(17) 0.0013(16) -0.0018(15) -0.0053(17)
C24 0.075(3) 0.053(2) 0.059(2) 0.0074(17) -0.0055(18) -0.0112(17)
C25 0.075(2) 0.0420(17) 0.060(2) 0.0011(16) -0.0091(18) -0.0071(16)
C26 0.0510(19) 0.0461(17) 0.0512(18) -0.0072(15) -0.0038(15) 0.0011(14)
C221 0.050(2) 0.0619(19) 0.0401(16) -0.0114(15) -0.0022(14) -0.0030(15)
C222 0.068(2) 0.071(2) 0.057(2) -0.0133(18) 0.0047(18) 0.0062(19)
C223 0.069(2) 0.086(3) 0.0445(18) -0.0131(18) -0.0062(17) -0.015(2)
C261 0.069(2) 0.0463(17) 0.0544(19) -0.0150(15) -0.0025(16) -0.0031(16)
C262 0.088(3) 0.072(2) 0.068(2) -0.020(2) -0.015(2) -0.013(2)
C263 0.091(3) 0.059(2) 0.083(3) -0.023(2) 0.003(2) 0.003(2)
Si2 0.0320(5) 0.0354(4) 0.0393(4) -0.0039(3) -0.0008(3) -0.0004(3)
N2 0.0313(12) 0.0353(12) 0.0376(12) -0.0043(10) -0.0008(9) 0.0000(9)
C31 0.0404(17) 0.0468(16) 0.0501(18) -0.0123(14) -0.0059(14) -0.0017(13)
C32 0.051(2) 0.068(2) 0.0485(18) -0.0102(16) 0.0055(15) -0.0172(17)
C33 0.074(3) 0.114(3) 0.059(2) -0.015(2) 0.0181(19) -0.048(2)
C34 0.113(4) 0.144(4) 0.051(2) -0.015(2) 0.023(2) -0.078(3)
C35 0.055(2) 0.075(2) 0.0495(19) -0.0033(17) -0.0014(16) -0.0228(18)
C36 0.087(3) 0.070(2) 0.067(2) -0.001(2) -0.026(2) -0.015(2)
C37 0.044(2) 0.078(3) 0.119(4) -0.026(3) -0.010(2) -0.0091(19)
C38 0.063(3) 0.074(3) 0.077(3) -0.015(2) 0.015(2) -0.014(2)
C39 0.072(3) 0.063(2) 0.054(2) -0.0002(17) 0.0181(18) -0.0096(19)
C40 0.055(2) 0.068(2) 0.0467(18) -0.0068(16) 0.0024(15) 0.0011(17)
C41 0.0414(17) 0.0417(16) 0.0429(16) -0.0041(13) -0.0015(13) -0.0023(13)
C42 0.0496(19) 0.0427(17) 0.0515(18) -0.0077(14) -0.0016(14) 0.0019(14)
C43 0.058(2) 0.0502(19) 0.083(2) -0.0221(18) -0.0009(18) 0.0084(16)
C44 0.057(2) 0.057(2) 0.098(3) -0.027(2) -0.012(2) 0.0078(17)
C45 0.054(2) 0.0477(18) 0.065(2) -0.0146(16) -0.0053(17) 0.0051(15)
C46 0.069(3) 0.048(2) 0.103(3) -0.015(2) -0.001(2) 0.0009(18)
C47 0.101(4) 0.044(2) 0.096(3) -0.010(2) -0.012(3) 0.002(2)
C48 0.088(3) 0.056(2) 0.078(3) -0.026(2) -0.025(2) 0.021(2)
C49 0.065(3) 0.069(2) 0.083(3) -0.024(2) 0.001(2) 0.0119(19)
C50 0.073(3) 0.0475(19) 0.073(2) -0.0108(17) 0.0088(19) 0.0034(17)
C51 0.0334(15) 0.0344(14) 0.0400(15) -0.0051(12) -0.0026(11) -0.0024(11)
C52 0.0442(18) 0.0439(16) 0.0422(16) -0.0041(13) -0.0036(13) -0.0029(13)
C53 0.058(2) 0.063(2) 0.0511(18) -0.0180(16) -0.0116(16) -0.0023(16)
C54 0.055(2) 0.071(2) 0.065(2) -0.0165(19) -0.0188(17) -0.0073(17)
C55 0.0365(17) 0.0587(19) 0.063(2) -0.0117(16) -0.0119(15) -0.0043(14)
C56 0.0350(16) 0.0389(15) 0.0510(17) -0.0039(13) -0.0044(13) -0.0037(12)
C521 0.0447(19) 0.0599(19) 0.0470(17) -0.0129(15) 0.0005(14) 0.0025(15)
C522 0.056(2) 0.080(2) 0.056(2) -0.0165(18) 0.0054(16) -0.0024(18)
C523 0.075(3) 0.063(2) 0.069(2) -0.0229(19) -0.0049(19) 0.0184(19)
C561 0.0370(16) 0.0435(16) 0.0527(17) -0.0094(14) -0.0006(13) -0.0012(12)
C562 0.0417(19) 0.0561(19) 0.064(2) -0.0077(16) 0.0036(15) -0.0009(15)
C563 0.0427(19) 0.0503(18) 0.076(2) -0.0089(17) 0.0000(16) 0.0021(14)

loop_
_atom_type_symbol
_atom_type_description
_atom_type_scat_dispersion_real
_atom_type_scat_dispersion_imag
_atom_type_scat_source
C C 0.0033 0.0016 'International Tables Vol C Tables 4.2.6.8 and 6.1.1.4'
H H 0.0000 0.0000 'International Tables Vol C Tables 4.2.6.8 and 6.1.1.4'
N N 0.0061 0.0033 'International Tables Vol C Tables 4.2.6.8 and 6.1.1.4'
Si Si 0.0817 0.0704 'International Tables Vol C Tables 4.2.6.8 and 6.1.1.4'

loop_
_geom_angle_atom_site_label_1
_geom_angle_atom_site_label_2
_geom_angle_atom_site_label_3
_geom_angle
_geom_angle_site_symmetry_1
_geom_angle_site_symmetry_3
N1 Si1 N1 86.68(11) 2_575 .
N1 Si1 C11 116.40(13) 2_575 .
N1 Si1 C11 114.90(13) . .
N1 Si1 C1 116.55(13) 2_575 .
N1 Si1 C1 115.77(13) . .
C11 Si1 C1 106.14(14) . .
N1 Si1 Si1 43.39(8) 2_575 2_575
N1 Si1 Si1 43.29(8) . 2_575
C11 Si1 Si1 126.52(11) . 2_575
C1 Si1 Si1 127.31(11) . 2_575
C21 N1 Si1 134.37(19) . 2_575
C21 N1 Si1 132.31(19) . .
Si1 N1 Si1 93.32(11) 2_575 .
C2 C1 Si1 178.3(3) . .
C1 C2 C3 178.0(4) . .
C2 C3 C4 112.9(3) . .
C2 C3 H3A 109.0 . .
C4 C3 H3A 109.0 . .
C2 C3 H3B 109.0 . .
C4 C3 H3B 109.0 . .
H3A C3 H3B 107.8 . .
C5 C4 C3 112.7(4) . .
C5 C4 C5A 11.4(4) . .
C3 C4 C5A 112.8(4) . .
C5 C4 H4A 99.0 . .
C3 C4 H4A 109.0 . .
C5A C4 H4A 109.0 . .
C5 C4 H4B 118.5 . .
C3 C4 H4B 109.0 . .
C5A C4 H4B 109.0 . .
H4A C4 H4B 107.8 . .
C6 C5 C10 120.0 . .
C6 C5 C4 118.7(3) . .
C10 C5 C4 121.3(3) . .
C5 C6 C7 120.0 . .
C5 C6 H6A 120.0 . .
C7 C6 H6A 120.0 . .
C6 C7 C8 120.0 . .
C6 C7 H7A 120.0 . .
C8 C7 H7A 120.0 . .
C9 C8 C7 120.0 . .
C9 C8 H8A 120.0 . .
C7 C8 H8A 120.0 . .
C8 C9 C10 120.0 . .
C8 C9 H9A 120.0 . .
C10 C9 H9A 120.0 . .
C9 C10 C5 120.0 . .
C9 C10 H10A 120.0 . .
C5 C10 H10A 120.0 . .
C6A C5A C10A 120.0 . .
C6A C5A C4 122.7(5) . .
C10A C5A C4 117.2(5) . .
C5A C6A C7A 120.0 . .
C5A C6A H6AA 120.0 . .
C7A C6A H6AA 120.0 . .
C8A C7A C6A 120.0 . .
C8A C7A H7AA 120.0 . .
C6A C7A H7AA 120.0 . .
C7A C8A C9A 120.0 . .
C7A C8A H8AA 120.0 . .
C9A C8A H8AA 120.0 . .
C10A C9A C8A 120.0 . .
C10A C9A H9AA 120.0 . .
C8A C9A H9AA 120.0 . .
C9A C10A C5A 120.0 . .
C9A C10A H10B 120.0 . .
C5A C10A H10B 120.0 . .
C12 C11 Si1 178.0(3) . .
C11 C12 C13 177.7(4) . .
C12 C13 C14 112.3(3) . .
C12 C13 H13A 109.1 . .
C14 C13 H13A 109.1 . .
C12 C13 H13B 109.1 . .
C14 C13 H13B 109.1 . .
H13A C13 H13B 107.9 . .
C15 C14 C13 111.6(3) . .
C15 C14 H14A 109.3 . .
C13 C14 H14A 109.3 . .
C15 C14 H14B 109.3 . .
C13 C14 H14B 109.3 . .
H14A C14 H14B 108.0 . .
C16 C15 C20 118.1(3) . .
C16 C15 C14 120.1(3) . .
C20 C15 C14 121.8(3) . .
C17 C16 C15 122.0(4) . .
C17 C16 H16A 119.0 . .
C15 C16 H16A 119.0 . .
C18 C17 C16 119.5(5) . .
C18 C17 H17A 120.2 . .
C16 C17 H17A 120.2 . .
C17 C18 C19 121.3(4) . .
C17 C18 H18A 119.3 . .
C19 C18 H18A 119.3 . .
C18 C19 C20 119.3(4) . .
C18 C19 H19A 120.3 . .
C20 C19 H19A 120.3 . .
C15 C20 C19 119.8(4) . .
C15 C20 H20A 120.1 . .
C19 C20 H20A 120.1 . .
C22 C21 C26 120.2(3) . .
C22 C21 N1 120.3(2) . .
C26 C21 N1 119.6(3) . .
C23 C22 C21 118.8(3) . .
C23 C22 C221 118.7(3) . .
C21 C22 C221 122.5(3) . .
C22 C23 C24 121.5(3) . .
C22 C23 H23A 119.3 . .
C24 C23 H23A 119.3 . .
C25 C24 C23 119.7(3) . .
C25 C24 H24A 120.2 . .
C23 C24 H24A 120.2 . .
C24 C25 C26 121.1(3) . .
C24 C25 H25A 119.4 . .
C26 C25 H25A 119.4 . .
C25 C26 C21 118.7(3) . .
C25 C26 C261 118.4(3) . .
C21 C26 C261 122.8(3) . .
C22 C221 C222 111.2(3) . .
C22 C221 C223 111.7(3) . .
C222 C221 C223 110.7(3) . .
C22 C221 H22A 107.7 . .
C222 C221 H22A 107.7 . .
C223 C221 H22A 107.7 . .
C221 C222 H22B 109.5 . .
C221 C222 H22C 109.5 . .
H22B C222 H22C 109.5 . .
C221 C222 H22D 109.5 . .
H22B C222 H22D 109.5 . .
H22C C222 H22D 109.5 . .
C221 C223 H22E 109.5 . .
C221 C223 H22F 109.5 . .
H22E C223 H22F 109.5 . .
C221 C223 H22G 109.5 . .
H22E C223 H22G 109.5 . .
H22F C223 H22G 109.5 . .
C26 C261 C263 111.2(3) . .
C26 C261 C262 112.4(3) . .
C263 C261 C262 110.2(3) . .
C26 C261 H26A 107.6 . .
C263 C261 H26A 107.6 . .
C262 C261 H26A 107.6 . .
C261 C262 H26B 109.5 . .
C261 C262 H26C 109.5 . .
H26B C262 H26C 109.5 . .
C261 C262 H26D 109.5 . .
H26B C262 H26D 109.5 . .
H26C C262 H26D 109.5 . .
C261 C263 H26E 109.5 . .
C261 C263 H26F 109.5 . .
H26E C263 H26F 109.5 . .
C261 C263 H26G 109.5 . .
H26E C263 H26G 109.5 . .
H26F C263 H26G 109.5 . .
N2 Si2 N2 86.52(11) 2_766 .
N2 Si2 C31 117.29(13) 2_766 .
N2 Si2 C31 116.39(12) . .
N2 Si2 C41 115.24(12) 2_766 .
N2 Si2 C41 115.34(12) . .
C31 Si2 C41 105.78(14) . .
N2 Si2 Si2 43.33(8) 2_766 2_766
N2 Si2 Si2 43.19(7) . 2_766
C31 Si2 Si2 128.31(11) . 2_766
C41 Si2 Si2 125.91(10) . 2_766
C51 N2 Si2 132.71(17) . 2_766
C51 N2 Si2 133.81(17) . .
Si2 N2 Si2 93.48(11) 2_766 .
C32 C31 Si2 174.9(3) . .
C31 C32 C33 178.2(4) . .
C34 C33 C32 115.0(3) . .
C34 C33 H33A 108.5 . .
C32 C33 H33A 108.5 . .
C34 C33 H33B 108.5 . .
C32 C33 H33B 108.5 . .
H33A C33 H33B 107.5 . .
C33 C34 C35 121.0(3) . .
C33 C34 H34A 107.1 . .
C35 C34 H34A 107.1 . .
C33 C34 H34B 107.1 . .
C35 C34 H34B 107.1 . .
H34A C34 H34B 106.8 . .
C40 C35 C36 117.6(3) . .
C40 C35 C34 122.4(3) . .
C36 C35 C34 120.0(3) . .
C35 C36 C37 120.5(3) . .
C35 C36 H36A 119.8 . .
C37 C36 H36A 119.8 . .
C38 C37 C36 119.4(4) . .
C38 C37 H37A 120.3 . .
C36 C37 H37A 120.3 . .
C39 C38 C37 120.2(4) . .
C39 C38 H38A 119.9 . .
C37 C38 H38A 119.9 . .
C38 C39 C40 121.0(4) . .
C38 C39 H39A 119.5 . .
C40 C39 H39A 119.5 . .
C39 C40 C35 121.3(4) . .
C39 C40 H40A 119.4 . .
C35 C40 H40A 119.4 . .
C42 C41 Si2 175.9(3) . .
C41 C42 C43 177.5(3) . .
C44 C43 C42 114.6(3) . .
C44 C43 H43A 108.6 . .
C42 C43 H43A 108.6 . .
C44 C43 H43B 108.6 . .
C42 C43 H43B 108.6 . .
H43A C43 H43B 107.6 . .
C43 C44 C45 114.2(3) . .
C43 C44 H44A 108.7 . .
C45 C44 H44A 108.7 . .
C43 C44 H44B 108.7 . .
C45 C44 H44B 108.7 . .
H44A C44 H44B 107.6 . .
C50 C45 C46 117.9(3) . .
C50 C45 C44 121.5(3) . .
C46 C45 C44 120.6(3) . .
C47 C46 C45 120.9(4) . .
C47 C46 H46A 119.5 . .
C45 C46 H46A 119.5 . .
C48 C47 C46 120.6(4) . .
C48 C47 H47A 119.7 . .
C46 C47 H47A 119.7 . .
C47 C48 C49 120.0(4) . .
C47 C48 H48A 120.0 . .
C49 C48 H48A 120.0 . .
C48 C49 C50 119.5(4) . .
C48 C49 H49A 120.2 . .
C50 C49 H49A 120.2 . .
C45 C50 C49 121.1(3) . .
C45 C50 H50A 119.5 . .
C49 C50 H50A 119.5 . .
C56 C51 C52 121.4(3) . .
C56 C51 N2 119.3(2) . .
C52 C51 N2 119.3(2) . .
C53 C52 C51 117.6(3) . .
C53 C52 C521 118.6(3) . .
C51 C52 C521 123.8(3) . .
C54 C53 C52 121.2(3) . .
C54 C53 H53A 119.4 . .
C52 C53 H53A 119.4 . .
C55 C54 C53 120.1(3) . .
C55 C54 H54A 120.0 . .
C53 C54 H54A 120.0 . .
C54 C55 C56 121.9(3) . .
C54 C55 H55A 119.1 . .
C56 C55 H55A 119.1 . .
C51 C56 C55 117.8(3) . .
C51 C56 C561 123.3(2) . .
C55 C56 C561 118.9(3) . .
C52 C521 C522 111.3(3) . .
C52 C521 C523 112.2(3) . .
C522 C521 C523 110.7(3) . .
C52 C521 H52A 107.4 . .
C522 C521 H52A 107.4 . .
C523 C521 H52A 107.4 . .
C521 C522 H52B 109.5 . .
C521 C522 H52C 109.5 . .
H52B C522 H52C 109.5 . .
C521 C522 H52D 109.5 . .
H52B C522 H52D 109.5 . .
H52C C522 H52D 109.5 . .
C521 C523 H52E 109.5 . .
C521 C523 H52F 109.5 . .
H52E C523 H52F 109.5 . .
C521 C523 H52G 109.5 . .
H52E C523 H52G 109.5 . .
H52F C523 H52G 109.5 . .
C56 C561 C562 111.4(2) . .
C56 C561 C563 111.9(3) . .
C562 C561 C563 110.7(3) . .
C56 C561 H56A 107.5 . .
C562 C561 H56A 107.5 . .
C563 C561 H56A 107.5 . .
C561 C562 H56B 109.5 . .
C561 C562 H56C 109.5 . .
H56B C562 H56C 109.5 . .
C561 C562 H56D 109.5 . .
H56B C562 H56D 109.5 . .
H56C C562 H56D 109.5 . .
C561 C563 H56E 109.5 . .
C561 C563 H56F 109.5 . .
H56E C563 H56F 109.5 . .
C561 C563 H56G 109.5 . .
H56E C563 H56G 109.5 . .
H56F C563 H56G 109.5 . .

loop_
_geom_bond_atom_site_label_1
_geom_bond_atom_site_label_2
_geom_bond_distance
_geom_bond_site_symmetry_2
Si1 N1 1.715(2) 2_575
Si1 N1 1.718(2) .
Si1 C11 1.802(3) .
Si1 C1 1.806(3) .
Si1 Si1 2.4968(17) 2_575
N1 C21 1.437(4) .
N1 Si1 1.715(2) 2_575
C1 C2 1.194(4) .
C2 C3 1.454(5) .
C3 C4 1.513(5) .
C3 H3A 0.9900 .
C3 H3B 0.9900 .
C4 C5 1.464(4) .
C4 C5A 1.522(6) .
C4 H4A 0.9900 .
C4 H4B 0.9900 .
C5 C6 1.3900 .
C5 C10 1.3900 .
C6 C7 1.3900 .
C6 H6A 0.9500 .
C7 C8 1.3900 .
C7 H7A 0.9500 .
C8 C9 1.3900 .
C8 H8A 0.9500 .
C9 C10 1.3900 .
C9 H9A 0.9500 .
C10 H10A 0.9500 .
C5A C6A 1.3900 .
C5A C10A 1.3900 .
C6A C7A 1.3900 .
C6A H6AA 0.9500 .
C7A C8A 1.3900 .
C7A H7AA 0.9500 .
C8A C9A 1.3900 .
C8A H8AA 0.9500 .
C9A C10A 1.3900 .
C9A H9AA 0.9500 .
C10A H10B 0.9500 .
C11 C12 1.203(4) .
C12 C13 1.463(4) .
C13 C14 1.517(4) .
C13 H13A 0.9900 .
C13 H13B 0.9900 .
C14 C15 1.504(4) .
C14 H14A 0.9900 .
C14 H14B 0.9900 .
C15 C16 1.373(5) .
C15 C20 1.383(5) .
C16 C17 1.373(6) .
C16 H16A 0.9500 .
C17 C18 1.344(6) .
C17 H17A 0.9500 .
C18 C19 1.361(6) .
C18 H18A 0.9500 .
C19 C20 1.409(5) .
C19 H19A 0.9500 .
C20 H20A 0.9500 .
C21 C22 1.404(4) .
C21 C26 1.413(4) .
C22 C23 1.379(4) .
C22 C221 1.511(4) .
C23 C24 1.386(5) .
C23 H23A 0.9500 .
C24 C25 1.375(5) .
C24 H24A 0.9500 .
C25 C26 1.390(4) .
C25 H25A 0.9500 .
C26 C261 1.517(4) .
C221 C222 1.534(4) .
C221 C223 1.539(4) .
C221 H22A 1.0000 .
C222 H22B 0.9800 .
C222 H22C 0.9800 .
C222 H22D 0.9800 .
C223 H22E 0.9800 .
C223 H22F 0.9800 .
C223 H22G 0.9800 .
C261 C263 1.521(5) .
C261 C262 1.531(5) .
C261 H26A 1.0000 .
C262 H26B 0.9800 .
C262 H26C 0.9800 .
C262 H26D 0.9800 .
C263 H26E 0.9800 .
C263 H26F 0.9800 .
C263 H26G 0.9800 .
Si2 N2 1.720(2) 2_766
Si2 N2 1.725(2) .
Si2 C31 1.799(3) .
Si2 C41 1.811(3) .
Si2 Si2 2.5083(16) 2_766
N2 C51 1.445(3) .
N2 Si2 1.720(2) 2_766
C31 C32 1.204(4) .
C32 C33 1.459(4) .
C33 C34 1.391(5) .
C33 H33A 0.9900 .
C33 H33B 0.9900 .
C34 C35 1.506(5) .
C34 H34A 0.9900 .
C34 H34B 0.9900 .
C35 C40 1.382(4) .
C35 C36 1.387(5) .
C36 C37 1.404(5) .
C36 H36A 0.9500 .
C37 C38 1.368(6) .
C37 H37A 0.9500 .
C38 C39 1.345(5) .
C38 H38A 0.9500 .
C39 C40 1.367(5) .
C39 H39A 0.9500 .
C40 H40A 0.9500 .
C41 C42 1.199(4) .
C42 C43 1.463(4) .
C43 C44 1.464(5) .
C43 H43A 0.9900 .
C43 H43B 0.9900 .
C44 C45 1.519(4) .
C44 H44A 0.9900 .
C44 H44B 0.9900 .
C45 C50 1.374(5) .
C45 C46 1.375(5) .
C46 C47 1.370(5) .
C46 H46A 0.9500 .
C47 C48 1.355(5) .
C47 H47A 0.9500 .
C48 C49 1.362(5) .
C48 H48A 0.9500 .
C49 C50 1.387(5) .
C49 H49A 0.9500 .
C50 H50A 0.9500 .
C51 C56 1.394(4) .
C51 C52 1.404(4) .
C52 C53 1.393(4) .
C52 C521 1.512(4) .
C53 C54 1.375(5) .
C53 H53A 0.9500 .
C54 C55 1.352(5) .
C54 H54A 0.9500 .
C55 C56 1.394(4) .
C55 H55A 0.9500 .
C56 C561 1.513(4) .
C521 C522 1.516(4) .
C521 C523 1.526(4) .
C521 H52A 1.0000 .
C522 H52B 0.9800 .
C522 H52C 0.9800 .
C522 H52D 0.9800 .
C523 H52E 0.9800 .
C523 H52F 0.9800 .
C523 H52G 0.9800 .
C561 C562 1.528(4) .
C561 C563 1.527(4) .
C561 H56A 1.0000 .
C562 H56B 0.9800 .
C562 H56C 0.9800 .
C562 H56D 0.9800 .
C563 H56E 0.9800 .
C563 H56F 0.9800 .
C563 H56G 0.9800 .
